data_7720281
loop_
_publ_author_name
'Jana, Subhendu'
'Chirantha Edirisinghe, E. A.'
'Mongkhonratanachai, Machima'
'Maggard, Paul A.'

_publ_section_title
;
 Crystal growth of metal tellurides from a boron-tellurium mixture:
 MTr<sub>2</sub>Te<sub>4</sub> (M = Sr, Eu; Tr = In, Ga).
;
_journal_issue 11
_journal_name_full 'Dalton transactions (Cambridge, England : 2003)'
_journal_page_first 4574
_journal_page_last 4583
_journal_paper_doi 10.1039/d6dt00156d
_journal_volume 55
_journal_year 2026
_chemical_formula_moiety 'Eu Ga2 Te4'
_chemical_formula_sum 'Eu Ga2 Te4'
_chemical_formula_weight 801.80
_space_group_crystal_system orthorhombic
_space_group_IT_number 74
_space_group_name_Hall '-I 2b 2'
_space_group_name_H-M_alt 'I m m a'
_audit_creation_date 2025-01-08
_audit_creation_method
;
Olex2 1.5
(compiled 2024.02.16 svn.r378c4104 for OlexSys, GUI svn.r6928)
;
_audit_update_record
;
2025-01-08 deposited with the CCDC.	2026-02-23 downloaded from the CCDC.
;
_cell_angle_alpha 90
_cell_angle_beta 90
_cell_angle_gamma 90
_cell_formula_units_Z 8
_cell_length_a 11.5596(5)
_cell_length_b 23.0747(9)
_cell_length_c 6.7187(3)
_cell_measurement_reflns_used 3939
_cell_measurement_temperature 300
_cell_measurement_theta_max 30.53
_cell_measurement_theta_min 3.53
_cell_volume 1792.11(13)
_computing_molecular_graphics 'Olex2 1.5 (Dolomanov et al., 2009)'
_computing_publication_material 'Olex2 1.5 (Dolomanov et al., 2009)'
_computing_structure_refinement 'SHELXL 2019/3 (Sheldrick, 2015)'
_computing_structure_solution 'SHELXT 2018/2 (Sheldrick, 2018)'
_diffrn_ambient_temperature 300.00
_diffrn_measured_fraction_theta_full 0.971
_diffrn_measured_fraction_theta_max 0.979
_diffrn_measurement_device_type 'Bruker APEX-II CCD'
_diffrn_measurement_method '\f and \w scans'
_diffrn_radiation_type MoK\a
_diffrn_radiation_wavelength 0.71073
_diffrn_reflns_av_R_equivalents 0.0336
_diffrn_reflns_av_unetI/netI 0.0184
_diffrn_reflns_Laue_measured_fraction_full 0.971
_diffrn_reflns_Laue_measured_fraction_max 0.979
_diffrn_reflns_limit_h_max 15
_diffrn_reflns_limit_h_min -15
_diffrn_reflns_limit_k_max 30
_diffrn_reflns_limit_k_min -29
_diffrn_reflns_limit_l_max 8
_diffrn_reflns_limit_l_min -8
_diffrn_reflns_number 11320
_diffrn_reflns_point_group_measured_fraction_full 0.971
_diffrn_reflns_point_group_measured_fraction_max 0.979
_diffrn_reflns_theta_full 25.242
_diffrn_reflns_theta_max 28.280
_diffrn_reflns_theta_min 3.507
_exptl_absorpt_coefficient_mu 25.552
_exptl_absorpt_correction_type multi-scan
_exptl_absorpt_process_details multi-scan
_exptl_crystal_colour Black
_exptl_crystal_density_diffrn 5.943
_exptl_crystal_description block
_exptl_crystal_F_000 2664
_exptl_crystal_size_max 0.05
_exptl_crystal_size_mid 0.03
_exptl_crystal_size_min 0.02
_exptl_transmission_factor_max 0.7461
_exptl_transmission_factor_min 0.4608
_refine_diff_density_max 3.341
_refine_diff_density_min -0.865
_refine_diff_density_rms 0.199
_refine_ls_extinction_method none
_refine_ls_goodness_of_fit_ref 1.080
_refine_ls_hydrogen_treatment undef
_refine_ls_matrix_type full
_refine_ls_number_parameters 43
_refine_ls_number_reflns 1169
_refine_ls_number_restraints 0
_refine_ls_restrained_S_all 1.080
_refine_ls_R_factor_all 0.0270
_refine_ls_R_factor_gt 0.0212
_refine_ls_shift/su_max 0.001
_refine_ls_shift/su_mean 0.000
_refine_ls_structure_factor_coef Fsqd
_refine_ls_weighting_details 'w=1/[\s^2^(Fo^2^)+(0.0351P)^2^+1.2444P] where P=(Fo^2^+2Fc^2^)/3'
_refine_ls_weighting_scheme calc
_refine_ls_wR_factor_gt 0.0591
_refine_ls_wR_factor_ref 0.0639
_reflns_Friedel_coverage 0.000
_reflns_number_gt 883
_reflns_number_total 1169
_reflns_threshold_expression 'I > 2\s(I)'
_cod_data_source_file d6dt00156d2.cif
_cod_data_source_block euga2te4
_cod_depositor_comments 'Adding full bibliography for 7720281--7720283.cif.'
_cod_database_code 7720281
_shelx_shelxl_version_number 2019/3
_shelx_space_group_comment
;
The symmetry employed for this shelxl refinement is uniquely defined
by the following loop, which should always be used as a source of
symmetry information in preference to the above space-group names.
They are only intended as comments.
;
_exptl_absorpt_special_details SADABS
_olex2_refinement_description
;
;
_olex2_submission_special_instructions 'No special instructions were received'

loop_
_space_group_symop_operation_xyz
'x, y, z'
'-x, -y+1/2, z'
'-x, y+1/2, -z'
'x, -y, -z'
'x+1/2, y+1/2, z+1/2'
'-x+1/2, -y+1, z+1/2'
'-x+1/2, y+1, -z+1/2'
'x+1/2, -y+1/2, -z+1/2'
'-x, -y, -z'
'x, y-1/2, -z'
'x, -y-1/2, z'
'-x, y, z'
'-x+1/2, -y+1/2, -z+1/2'
'x+1/2, y, -z+1/2'
'x+1/2, -y, z+1/2'
'-x+1/2, y+1/2, z+1/2'

loop_
_atom_site_label
_atom_site_type_symbol
_atom_site_fract_x
_atom_site_fract_y
_atom_site_fract_z
_atom_site_U_iso_or_equiv
_atom_site_adp_type
_atom_site_occupancy
_atom_site_site_symmetry_order
_atom_site_calc_flag
_atom_site_refinement_flags_posn
_atom_site_refinement_flags_adp
_atom_site_refinement_flags_occupancy
_atom_site_disorder_assembly
_atom_site_disorder_group
Eu1 Eu 0.250000 0.12520(2) 0.250000 0.01930(12) Uani 1 2 d S T P . .
Ga1 Ga 0.000000 0.50463(3) 0.25127(8) 0.01405(17) Uani 1 2 d S T P . .
Ga2 Ga 0.000000 0.250000 0.25243(10) 0.0141(2) Uani 1 4 d S T P . .
Ga3 Ga 0.000000 0.250000 0.75240(10) 0.0151(2) Uani 1 4 d S T P . .
Te1 Te 0.17568(4) 0.250000 0.00271(4) 0.01390(13) Uani 1 2 d S T P . .
Te2 Te 0.000000 0.08754(2) 0.01411(4) 0.01369(12) Uani 1 2 d S T P . .
Te3 Te 0.000000 0.16203(2) 0.50221(4) 0.01412(13) Uani 1 2 d S T P . .
Te4 Te 0.32429(4) 0.000000 0.000000 0.01417(13) Uani 1 2 d S T P . .

loop_
_atom_site_aniso_label
_atom_site_aniso_U_11
_atom_site_aniso_U_22
_atom_site_aniso_U_33
_atom_site_aniso_U_23
_atom_site_aniso_U_13
_atom_site_aniso_U_12
Eu1 0.01633(17) 0.01574(17) 0.02581(19) 0.000 -0.00075(9) 0.000
Ga1 0.0167(4) 0.0148(3) 0.0106(3) 0.00076(16) 0.000 0.000
Ga2 0.0164(5) 0.0153(4) 0.0105(4) 0.000 0.000 0.000
Ga3 0.0179(5) 0.0171(4) 0.0104(4) 0.000 0.000 0.000
Te1 0.0128(3) 0.0158(2) 0.0131(2) 0.000 -0.00028(9) 0.000
Te2 0.0155(3) 0.0123(2) 0.01328(19) -0.00106(11) 0.000 0.000
Te3 0.0164(3) 0.0120(2) 0.0140(2) -0.00046(9) 0.000 0.000
Te4 0.0125(3) 0.0164(2) 0.0136(2) -0.00284(10) 0.000 0.000

loop_
_atom_type_symbol
_atom_type_description
_atom_type_scat_dispersion_real
_atom_type_scat_dispersion_imag
_atom_type_scat_source
Eu Eu -0.1578 3.6682 'International Tables Vol C Tables 4.2.6.8 and 6.1.1.4'
Ga Ga 0.2307 1.6083 'International Tables Vol C Tables 4.2.6.8 and 6.1.1.4'
Te Te -0.5308 1.6751 'International Tables Vol C Tables 4.2.6.8 and 6.1.1.4'

loop_
_geom_angle_atom_site_label_1
_geom_angle_atom_site_label_2
_geom_angle_atom_site_label_3
_geom_angle
_geom_angle_site_symmetry_1
_geom_angle_site_symmetry_3
_geom_angle_publ_flag
Te1 Eu1 Te1 66.009(10) . 13 ?
Te1 Eu1 Te3 79.734(9) . . ?
Te1 Eu1 Te3 76.454(10) 13 . ?
Te1 Eu1 Te3 76.453(10) . 14 ?
Te1 Eu1 Te3 79.733(9) 13 14 ?
Te1 Eu1 Te4 151.098(10) . 6_545 ?
Te1 Eu1 Te4 121.932(5) 13 6_545 ?
Te1 Eu1 Te4 151.097(10) 13 . ?
Te1 Eu1 Te4 121.932(5) . . ?
Te2 Eu1 Te1 130.610(10) 14 . ?
Te2 Eu1 Te1 77.097(9) 14 13 ?
Te2 Eu1 Te1 77.097(9) . . ?
Te2 Eu1 Te1 130.610(10) . 13 ?
Te2 Eu1 Te2 150.459(15) . 14 ?
Te2 Eu1 Te3 65.276(7) . . ?
Te2 Eu1 Te3 65.277(7) 14 14 ?
Te2 Eu1 Te3 122.932(6) 14 . ?
Te2 Eu1 Te3 122.932(6) . 14 ?
Te2 Eu1 Te4 76.773(10) . . ?
Te2 Eu1 Te4 76.773(10) 14 6_545 ?
Te2 Eu1 Te4 78.573(9) 14 . ?
Te2 Eu1 Te4 78.573(9) . 6_545 ?
Te3 Eu1 Te3 151.528(15) . 14 ?
Te4 Eu1 Te3 76.062(9) . 14 ?
Te4 Eu1 Te3 130.745(10) . . ?
Te4 Eu1 Te3 130.745(10) 6_545 14 ?
Te4 Eu1 Te3 76.061(9) 6_545 . ?
Te4 Eu1 Te4 66.289(8) 6_545 . ?
Te2 Ga1 Te2 100.17(2) 10_565 2 ?
Te2 Ga1 Te4 117.551(16) 10_565 5_455 ?
Te2 Ga1 Te4 117.551(16) 10_565 13 ?
Te4 Ga1 Te2 110.373(17) 5_455 2 ?
Te4 Ga1 Te2 110.373(17) 13 2 ?
Te4 Ga1 Te4 100.99(2) 13 5_455 ?
Te1 Ga2 Te1 100.87(3) 2 . ?
Te3 Ga2 Te1 113.944(6) 2 . ?
Te3 Ga2 Te1 113.944(5) . . ?
Te3 Ga2 Te1 113.945(5) 2 2 ?
Te3 Ga2 Te1 113.944(5) . 2 ?
Te3 Ga2 Te3 100.83(3) 2 . ?
Te1 Ga3 Te1 100.74(3) 1_556 2_556 ?
Te3 Ga3 Te1 114.005(6) . 2_556 ?
Te3 Ga3 Te1 114.006(6) 2 1_556 ?
Te3 Ga3 Te1 114.005(6) . 1_556 ?
Te3 Ga3 Te1 114.006(6) 2 2_556 ?
Te3 Ga3 Te3 100.74(3) 2 . ?
Eu1 Te1 Eu1 113.992(10) . 13 ?
Ga2 Te1 Eu1 83.380(8) . 13 ?
Ga2 Te1 Eu1 83.380(8) . . ?
Ga2 Te1 Ga3 79.19(2) . 1_554 ?
Ga3 Te1 Eu1 120.086(8) 1_554 13 ?
Ga3 Te1 Eu1 120.086(8) 1_554 . ?
Eu1 Te2 Eu1 115.952(10) 14_455 . ?
Ga1 Te2 Eu1 85.713(10) 2 . ?
Ga1 Te2 Eu1 120.233(7) 10 . ?
Ga1 Te2 Eu1 120.233(7) 10 14_455 ?
Ga1 Te2 Eu1 85.712(10) 2 14_455 ?
Ga1 Te2 Ga1 79.83(2) 10 2 ?
Eu1 Te3 Eu1 113.472(9) . 14_455 ?
Ga2 Te3 Eu1 82.942(9) . . ?
Ga2 Te3 Eu1 82.942(9) . 14_455 ?
Ga2 Te3 Ga3 79.21(2) . . ?
Ga3 Te3 Eu1 120.139(8) . . ?
Ga3 Te3 Eu1 120.140(8) . 14_455 ?
Eu1 Te4 Eu1 151.176(14) 6_544 . ?
Ga1 Te4 Eu1 117.845(15) 13 6_544 ?
Ga1 Te4 Eu1 85.240(13) 13 . ?
Ga1 Te4 Eu1 117.844(15) 5_544 . ?
Ga1 Te4 Eu1 85.240(13) 5_544 6_544 ?
Ga1 Te4 Ga1 79.01(2) 13 5_544 ?

loop_
_geom_bond_atom_site_label_1
_geom_bond_atom_site_label_2
_geom_bond_distance
_geom_bond_site_symmetry_2
_geom_bond_publ_flag
Eu1 Te1 3.4339(3) . ?
Eu1 Te1 3.4339(3) 13 ?
Eu1 Te2 3.4086(2) . ?
Eu1 Te2 3.4086(2) 14 ?
Eu1 Te3 3.4562(2) . ?
Eu1 Te3 3.4562(2) 14 ?
Eu1 Te4 3.4503(3) 6_545 ?
Eu1 Te4 3.4503(3) . ?
Ga1 Te2 2.6151(7) 10_565 ?
Ga1 Te2 2.6575(7) 2 ?
Ga1 Te4 2.6325(5) 5_455 ?
Ga1 Te4 2.6325(5) 13 ?
Ga2 Te1 2.6341(6) 2 ?
Ga2 Te1 2.6342(6) . ?
Ga2 Te3 2.6337(5) 2 ?
Ga2 Te3 2.6337(5) . ?
Ga3 Te1 2.6367(6) 1_556 ?
Ga3 Te1 2.6367(6) 2_556 ?
Ga3 Te3 2.6355(6) . ?
Ga3 Te3 2.6355(6) 2 ?
